data_4066735
loop_
_publ_author_name
'Achard, Thierry'
'Giordano, Laurent'
'Tenaglia, Alphonse'
'Gimbert, Yves'
'Buono, G\'erard'

_publ_section_title
;
 Steric Control in the Synthesis of Phosphinous Acid-Coordinated Mono- and
 Binuclear Platinum(II) Complexes
;
_journal_issue 17
_journal_name_full Organometallics
_journal_page_first 3936
_journal_paper_doi 10.1021/om100602j
_journal_volume 29
_journal_year 2010
_chemical_compound_source 'synthesis as described'
_chemical_formula_moiety 'C18 H40 O4 P2 Pt'
_chemical_formula_sum 'C18 H40 O4 P2 Pt'
_chemical_formula_weight 1155.06
_chemical_name_systematic
;
 ?
;
_space_group_IT_number 14
_symmetry_cell_setting monoclinic
_symmetry_Int_Tables_number 14
_symmetry_space_group_name_Hall '-P 2yab'
_symmetry_space_group_name_H-M 'P 1 21/a 1'
_atom_sites_solution_hydrogens geom
_atom_sites_solution_primary direct
_atom_sites_solution_secondary difmap
_audit_conform_dict_location ftp://ftp.iucr.org/pub/cif_core.dic
_audit_conform_dict_name cif_core.dic
_audit_conform_dict_version 2.4
_audit_creation_date 2010-02-27T10:45:51-00:00
_audit_creation_method 'WinGX routine CIF_UPDATE'
_cell_angle_alpha 90
_cell_angle_beta 95.986(1)
_cell_angle_gamma 90
_cell_formula_units_Z 8
_cell_length_a 15.0494(3)
_cell_length_b 18.1995(3)
_cell_length_c 17.5116(4)
_cell_measurement_reflns_used 44358
_cell_measurement_temperature 293(2)
_cell_measurement_theta_max 28.23
_cell_measurement_theta_min 1.17
_cell_measurement_wavelength 0.71073
_cell_volume 4770.13(16)
_computing_molecular_graphics 'Ortep-3 for Windows (Farrugia, 1997)'
_computing_publication_material 'WinGX publication routines (Farrugia, 1999)'
_computing_structure_refinement 'SHELXL-97 (Sheldrick, 1997)'
_computing_structure_solution 'SHELXS-97 (Sheldrick, 1990)'
_diffrn_ambient_temperature 293(2)
_diffrn_measured_fraction_theta_full 0.978
_diffrn_measured_fraction_theta_max 0.978
_diffrn_measurement_device_type KappaCCD
_diffrn_measurement_method 'Omega + Phi scan'
_diffrn_radiation_monochromator graphite
_diffrn_radiation_probe x-ray
_diffrn_radiation_type MoK\a
_diffrn_radiation_wavelength 0.71073
_diffrn_reflns_av_R_equivalents 0.1275
_diffrn_reflns_av_unetI/netI 0.1757
_diffrn_reflns_limit_h_max 19
_diffrn_reflns_limit_h_min -16
_diffrn_reflns_limit_k_max 23
_diffrn_reflns_limit_k_min -20
_diffrn_reflns_limit_l_max 20
_diffrn_reflns_limit_l_min -23
_diffrn_reflns_number 44358
_diffrn_reflns_reduction_process
;
 Scaled and merged with Sortav
 R.H. Blessing, (1987) Cryst. Rev. 1, 3-58
 R.H. Blessing, (1989) J. Appl. Cryst. 22, 396-397
;
_diffrn_reflns_theta_full 28.23
_diffrn_reflns_theta_max 28.23
_diffrn_reflns_theta_min 1.17
_diffrn_standards_number none
_exptl_absorpt_coefficient_mu 6.035
_exptl_absorpt_correction_T_max 0.916
_exptl_absorpt_correction_T_min 0.913
_exptl_absorpt_correction_type multi-scan
_exptl_absorpt_process_details
;
 R.H. Blessing, Acta Cryst. (1995), A51, 33-38
;
_exptl_crystal_colour colourless
_exptl_crystal_density_diffrn 1.608
_exptl_crystal_density_method 'not measured'
_exptl_crystal_description prism
_exptl_crystal_F_000 2304
_exptl_crystal_size_max 0.08
_exptl_crystal_size_mid 0.08
_exptl_crystal_size_min 0.06
_refine_diff_density_max 0.934
_refine_diff_density_min -2.224
_refine_diff_density_rms 0.241
_refine_ls_extinction_method none
_refine_ls_goodness_of_fit_ref 1.024
_refine_ls_hydrogen_treatment constr
_refine_ls_matrix_type full
_refine_ls_number_parameters 453
_refine_ls_number_reflns 11538
_refine_ls_number_restraints 0
_refine_ls_restrained_S_all 1.024
_refine_ls_R_factor_all 0.166
_refine_ls_R_factor_gt 0.0665
_refine_ls_shift/su_max 0.001
_refine_ls_shift/su_mean 0
_refine_ls_structure_factor_coef Fsqd
_refine_ls_weighting_details 'calc w=1/[\s^2^(Fo^2^)+(0.0000P)^2^+0.0000P] where P=(Fo^2^+2Fc^2^)/3'
_refine_ls_weighting_scheme calc
_refine_ls_wR_factor_gt 0.0833
_refine_ls_wR_factor_ref 0.1027
_reflns_number_gt 6249
_reflns_number_total 11538
_reflns_threshold_expression >2sigma(I)
_cod_data_source_file om100602j_si_004.cif
_cod_data_source_block tra170
_cod_original_sg_symbol_H-M 'P 21/a'
_cod_database_code 4066735

loop_
_symmetry_equiv_pos_as_xyz
'x, y, z'
'-x+1/2, y+1/2, -z'
'-x, -y, -z'
'x-1/2, -y-1/2, z'

loop_
_atom_site_label
_atom_site_type_symbol
_atom_site_fract_x
_atom_site_fract_y
_atom_site_fract_z
_atom_site_U_iso_or_equiv
_atom_site_adp_type
_atom_site_occupancy
_atom_site_symmetry_multiplicity
_atom_site_calc_flag
_atom_site_refinement_flags
C1 C 0.0444(6) 0.6546(5) 0.4063(6) 0.056(3) Uani 1 1 d .
C2 C -0.0471(7) 0.6696(8) 0.3592(8) 0.118(5) Uani 1 1 d .
H2A H -0.0937 0.6675 0.3926 0.177 Uiso 1 1 calc R
H2B H -0.0577 0.6331 0.3198 0.177 Uiso 1 1 calc R
H2C H -0.0463 0.7174 0.3362 0.177 Uiso 1 1 calc R
C3 C 0.0596(7) 0.7152(7) 0.4663(7) 0.102(4) Uani 1 1 d .
H3A H 0.0109 0.7159 0.4976 0.153 Uiso 1 1 calc R
H3B H 0.0632 0.7618 0.4411 0.153 Uiso 1 1 calc R
H3C H 0.1145 0.7062 0.4981 0.153 Uiso 1 1 calc R
C4 C 0.0355(8) 0.5818(7) 0.4468(9) 0.136(6) Uani 1 1 d .
H4A H 0.0849 0.5758 0.4857 0.204 Uiso 1 1 calc R
H4B H 0.0355 0.5425 0.4103 0.204 Uiso 1 1 calc R
H4C H -0.0194 0.5811 0.4702 0.204 Uiso 1 1 calc R
C5 C 0.1577(7) 0.7306(4) 0.2917(6) 0.061(3) Uani 1 1 d .
C6 C 0.2321(10) 0.7148(6) 0.2424(7) 0.126(6) Uani 1 1 d .
H6A H 0.2179 0.6714 0.2125 0.189 Uiso 1 1 calc R
H6B H 0.2869 0.7074 0.2747 0.189 Uiso 1 1 calc R
H6C H 0.2386 0.7557 0.2088 0.189 Uiso 1 1 calc R
C7 C 0.1868(10) 0.7930(5) 0.3462(7) 0.115(5) Uani 1 1 d .
H7A H 0.2034 0.8347 0.3173 0.173 Uiso 1 1 calc R
H7B H 0.2371 0.7775 0.3808 0.173 Uiso 1 1 calc R
H7C H 0.1384 0.8062 0.3751 0.173 Uiso 1 1 calc R
C8 C 0.0762(9) 0.7535(6) 0.2392(8) 0.115(5) Uani 1 1 d .
H8A H 0.0917 0.7932 0.2071 0.173 Uiso 1 1 calc R
H8B H 0.0301 0.7691 0.2695 0.173 Uiso 1 1 calc R
H8C H 0.0552 0.7125 0.2078 0.173 Uiso 1 1 calc R
C9 C 0.3912(7) 0.5125(5) 0.3107(7) 0.066(3) Uani 1 1 d .
C10 C 0.3984(11) 0.5841(8) 0.2727(11) 0.196(10) Uani 1 1 d .
H10A H 0.4529 0.5858 0.2488 0.295 Uiso 1 1 calc R
H10B H 0.3985 0.6226 0.3101 0.295 Uiso 1 1 calc R
H10C H 0.3485 0.5905 0.2344 0.295 Uiso 1 1 calc R
C11 C 0.4046(8) 0.4489(7) 0.2585(8) 0.115(5) Uani 1 1 d .
H11A H 0.3571 0.448 0.2174 0.173 Uiso 1 1 calc R
H11B H 0.4045 0.4039 0.287 0.173 Uiso 1 1 calc R
H11C H 0.4607 0.4543 0.2376 0.173 Uiso 1 1 calc R
C12 C 0.4673(8) 0.5109(9) 0.3744(9) 0.158(8) Uani 1 1 d .
H12A H 0.5222 0.5227 0.3538 0.237 Uiso 1 1 calc R
H12B H 0.4717 0.4628 0.3969 0.237 Uiso 1 1 calc R
H12C H 0.4563 0.5463 0.413 0.237 Uiso 1 1 calc R
C13 C 0.2709(7) 0.4275(4) 0.4126(7) 0.066(3) Uani 1 1 d .
C14 C 0.1744(10) 0.4248(6) 0.4276(11) 0.179(9) Uani 1 1 d .
H14A H 0.161 0.3771 0.447 0.269 Uiso 1 1 calc R
H14B H 0.1372 0.4339 0.3806 0.269 Uiso 1 1 calc R
H14C H 0.1633 0.4616 0.4647 0.269 Uiso 1 1 calc R
C15 C 0.2890(8) 0.3555(5) 0.3741(7) 0.100(4) Uani 1 1 d .
H15A H 0.3422 0.3336 0.3995 0.15 Uiso 1 1 calc R
H15B H 0.297 0.3643 0.3212 0.15 Uiso 1 1 calc R
H15C H 0.2394 0.3229 0.3772 0.15 Uiso 1 1 calc R
C16 C 0.3289(14) 0.4329(6) 0.4859(8) 0.198(11) Uani 1 1 d .
H16A H 0.3029 0.4665 0.5195 0.297 Uiso 1 1 calc R
H16B H 0.3868 0.4503 0.4762 0.297 Uiso 1 1 calc R
H16C H 0.3345 0.3853 0.5095 0.297 Uiso 1 1 calc R
C17 C 0.3461(6) 0.6670(4) 0.5351(5) 0.044(2) Uani 1 1 d .
C18 C 0.3939(6) 0.6969(5) 0.6069(5) 0.059(3) Uani 1 1 d .
H18A H 0.4548 0.7074 0.5988 0.089 Uiso 1 1 calc R
H18B H 0.3928 0.6614 0.6473 0.089 Uiso 1 1 calc R
H18C H 0.3652 0.7413 0.6209 0.089 Uiso 1 1 calc R
C19 C 0.1011(7) 0.6429(6) -0.2426(6) 0.066(3) Uani 1 1 d .
C20 C 0.0951(10) 0.6454(9) -0.3291(7) 0.139(6) Uani 1 1 d .
H20A H 0.1006 0.5966 -0.3488 0.209 Uiso 1 1 calc R
H20B H 0.1424 0.6756 -0.3446 0.209 Uiso 1 1 calc R
H20C H 0.0385 0.6658 -0.3489 0.209 Uiso 1 1 calc R
C21 C 0.0866(10) 0.7224(7) -0.2155(9) 0.148(7) Uani 1 1 d .
H21A H 0.0306 0.7405 -0.2395 0.222 Uiso 1 1 calc R
H21B H 0.1342 0.7531 -0.2295 0.222 Uiso 1 1 calc R
H21C H 0.0859 0.723 -0.1608 0.222 Uiso 1 1 calc R
C22 C 0.0249(8) 0.5977(7) -0.2172(7) 0.111(5) Uani 1 1 d .
H22A H -0.0307 0.6224 -0.2317 0.167 Uiso 1 1 calc R
H22B H 0.0329 0.5918 -0.1624 0.167 Uiso 1 1 calc R
H22C H 0.0241 0.5503 -0.2413 0.167 Uiso 1 1 calc R
C23 C 0.2366(10) 0.5171(6) -0.2212(8) 0.091(4) Uani 1 1 d .
C24 C 0.2312(13) 0.5034(7) -0.3087(8) 0.165(8) Uani 1 1 d .
H24A H 0.2628 0.5416 -0.3323 0.248 Uiso 1 1 calc R
H24B H 0.1698 0.5035 -0.33 0.248 Uiso 1 1 calc R
H24C H 0.2576 0.4567 -0.3182 0.248 Uiso 1 1 calc R
C25 C 0.3292(12) 0.5006(9) -0.1888(13) 0.209(11) Uani 1 1 d .
H25A H 0.3498 0.4572 -0.2128 0.314 Uiso 1 1 calc R
H25B H 0.3306 0.4926 -0.1345 0.314 Uiso 1 1 calc R
H25C H 0.3673 0.5412 -0.1982 0.314 Uiso 1 1 calc R
C26 C 0.1744(11) 0.4617(6) -0.1867(8) 0.130(6) Uani 1 1 d .
H26A H 0.1869 0.4131 -0.204 0.195 Uiso 1 1 calc R
H26B H 0.1134 0.474 -0.203 0.195 Uiso 1 1 calc R
H26C H 0.1843 0.4636 -0.1317 0.195 Uiso 1 1 calc R
C27 C 0.4261(12) 0.6617(17) 0.0030(14) 0.205(11) Uani 1 1 d .
C28 C 0.5153(15) 0.705(3) 0.0033(14) 0.42(3) Uani 1 1 d .
H28A H 0.5406 0.7129 0.0553 0.636 Uiso 1 1 calc R
H28B H 0.5036 0.7522 -0.0211 0.636 Uiso 1 1 calc R
H28C H 0.5564 0.6781 -0.024 0.636 Uiso 1 1 calc R
C29 C 0.444(2) 0.591(2) -0.025(2) 0.52(4) Uani 1 1 d .
H29A H 0.4532 0.5567 0.0167 0.781 Uiso 1 1 calc R
H29B H 0.4963 0.5924 -0.0521 0.781 Uiso 1 1 calc R
H29C H 0.3939 0.5746 -0.06 0.781 Uiso 1 1 calc R
C30 C 0.4031(13) 0.6618(16) 0.0835(12) 0.290(18) Uani 1 1 d .
H30A H 0.4473 0.6344 0.1152 0.435 Uiso 1 1 calc R
H30B H 0.3456 0.6395 0.0854 0.435 Uiso 1 1 calc R
H30C H 0.4017 0.7114 0.1018 0.435 Uiso 1 1 calc R
C31 C 0.3058(16) 0.7975(11) -0.0368(10) 0.190(11) Uani 1 1 d .
C32 C 0.396(2) 0.8424(16) -0.0248(13) 0.38(3) Uani 1 1 d .
H32A H 0.4438 0.8132 -0.0413 0.577 Uiso 1 1 calc R
H32B H 0.4093 0.8543 0.0285 0.577 Uiso 1 1 calc R
H32C H 0.3902 0.8868 -0.0544 0.577 Uiso 1 1 calc R
C33 C 0.250(2) 0.8221(10) -0.1021(15) 0.313(19) Uani 1 1 d .
H33A H 0.1886 0.8122 -0.0951 0.47 Uiso 1 1 calc R
H33B H 0.2653 0.7968 -0.147 0.47 Uiso 1 1 calc R
H33C H 0.2579 0.874 -0.1085 0.47 Uiso 1 1 calc R
C34 C 0.2641(13) 0.7972(9) 0.0335(12) 0.197(10) Uani 1 1 d .
H34A H 0.2347 0.8435 0.0393 0.296 Uiso 1 1 calc R
H34B H 0.3087 0.7899 0.0761 0.296 Uiso 1 1 calc R
H34C H 0.221 0.7583 0.0321 0.296 Uiso 1 1 calc R
C35 C 0.1305(6) 0.5798(5) 0.0310(5) 0.050(2) Uani 1 1 d .
C36 C 0.0790(7) 0.5487(5) 0.0928(5) 0.067(3) Uani 1 1 d .
H36A H 0.1133 0.5104 0.1196 0.101 Uiso 1 1 calc R
H36B H 0.0233 0.5289 0.07 0.101 Uiso 1 1 calc R
H36C H 0.0676 0.5869 0.1283 0.101 Uiso 1 1 calc R
O1 O 0.0990(4) 0.5882(3) 0.2816(4) 0.0601(18) Uani 1 1 d .
H1 H 0.1394 0.561 0.2709 0.09 Uiso 1 1 calc R
O2 O 0.2125(4) 0.4960(3) 0.2784(4) 0.069(2) Uani 1 1 d .
O3 O 0.2783(4) 0.6984(3) 0.5021(3) 0.0556(17) Uani 1 1 d .
O4 O 0.3726(4) 0.6078(3) 0.5058(3) 0.0544(17) Uani 1 1 d .
O5 O 0.2795(5) 0.6589(4) -0.2415(4) 0.078(2) Uani 1 1 d .
H5 H 0.3165 0.6781 -0.2101 0.116 Uiso 1 1 calc R
O6 O 0.3803(7) 0.7121(7) -0.1434(5) 0.173(5) Uani 1 1 d .
O7 O 0.1122(4) 0.5610(3) -0.0385(3) 0.0581(18) Uani 1 1 d .
O8 O 0.1936(4) 0.6234(4) 0.0479(4) 0.073(2) Uani 1 1 d .
P1 P 0.13587(15) 0.64346(11) 0.34379(13) 0.0416(6) Uani 1 1 d .
P2 P 0.27930(16) 0.50905(11) 0.34986(14) 0.0423(6) Uani 1 1 d .
P3 P 0.21249(18) 0.61427(12) -0.19896(14) 0.0524(6) Uani 1 1 d .
P4 P 0.3387(3) 0.7028(3) -0.0679(2) 0.1189(16) Uani 1 1 d .
Pt1 Pt 0.26080(2) 0.611385(16) 0.417162(19) 0.03723(10) Uani 1 1 d .
Pt2 Pt 0.21959(3) 0.62895(2) -0.07173(2) 0.05035(12) Uani 1 1 d .

loop_
_atom_site_aniso_label
_atom_site_aniso_U_11
_atom_site_aniso_U_22
_atom_site_aniso_U_33
_atom_site_aniso_U_23
_atom_site_aniso_U_13
_atom_site_aniso_U_12
C1 0.051(7) 0.067(6) 0.049(6) 0.000(5) -0.002(5) 0.005(5)
C2 0.049(8) 0.179(13) 0.124(13) 0.005(10) 0.000(8) 0.019(8)
C3 0.072(9) 0.145(11) 0.091(10) -0.050(8) 0.019(8) 0.001(7)
C4 0.102(11) 0.133(11) 0.193(17) 0.056(11) 0.109(12) 0.021(8)
C5 0.081(8) 0.040(5) 0.058(7) 0.004(5) -0.005(6) 0.007(5)
C6 0.173(15) 0.114(10) 0.110(12) 0.066(8) 0.100(11) 0.049(9)
C7 0.196(15) 0.060(7) 0.087(10) -0.004(7) 0.004(10) -0.034(8)
C8 0.141(13) 0.076(8) 0.118(12) 0.033(7) -0.040(10) 0.017(7)
C9 0.065(8) 0.053(6) 0.081(8) -0.005(5) 0.011(6) -0.004(5)
C10 0.211(19) 0.135(12) 0.28(2) 0.078(14) 0.216(19) 0.047(12)
C11 0.084(10) 0.139(11) 0.130(13) -0.078(9) 0.044(9) -0.004(8)
C12 0.039(8) 0.28(2) 0.157(17) -0.109(15) 0.012(9) 0.000(10)
C13 0.078(8) 0.032(5) 0.094(9) 0.009(5) 0.035(7) 0.001(5)
C14 0.167(16) 0.078(9) 0.32(3) 0.083(12) 0.163(17) 0.015(9)
C15 0.131(11) 0.039(6) 0.131(12) 0.010(7) 0.013(9) 0.011(6)
C16 0.43(3) 0.069(9) 0.079(11) 0.047(8) -0.071(16) -0.060(12)
C17 0.040(6) 0.044(5) 0.045(6) -0.003(4) -0.005(5) -0.009(4)
C18 0.065(7) 0.068(6) 0.042(6) -0.014(5) -0.010(5) -0.006(5)
C19 0.067(8) 0.077(7) 0.053(7) 0.009(5) 0.005(6) -0.013(6)
C20 0.150(15) 0.221(16) 0.046(8) 0.012(10) 0.006(9) 0.018(12)
C21 0.150(15) 0.112(11) 0.170(17) 0.011(11) -0.046(12) 0.041(9)
C22 0.067(9) 0.170(12) 0.096(11) 0.035(9) 0.001(8) -0.016(8)
C23 0.127(12) 0.074(8) 0.081(9) -0.012(7) 0.046(9) 0.010(7)
C24 0.34(3) 0.093(10) 0.082(12) -0.031(8) 0.114(15) -0.016(11)
C25 0.155(18) 0.198(18) 0.27(3) -0.061(17) -0.019(17) 0.120(15)
C26 0.239(19) 0.050(7) 0.109(12) 0.007(7) 0.063(12) 0.001(9)
C27 0.064(13) 0.40(4) 0.15(2) -0.02(2) -0.022(13) -0.079(17)
C28 0.15(2) 0.96(9) 0.15(2) 0.16(4) -0.040(18) -0.27(4)
C29 0.41(5) 0.64(7) 0.44(6) -0.22(5) -0.32(5) 0.39(6)
C30 0.154(19) 0.57(5) 0.139(19) 0.18(3) -0.024(16) -0.18(2)
C31 0.30(3) 0.196(18) 0.083(12) -0.067(12) 0.059(16) -0.195(19)
C32 0.48(4) 0.47(4) 0.23(3) -0.20(3) 0.21(3) -0.46(4)
C33 0.61(6) 0.094(14) 0.21(3) -0.031(16) -0.09(3) 0.04(2)
C34 0.25(2) 0.171(16) 0.20(2) -0.053(15) 0.139(19) -0.092(15)
C35 0.062(7) 0.057(5) 0.031(6) 0.001(4) 0.010(5) -0.012(5)
C36 0.099(9) 0.077(7) 0.029(6) 0.003(5) 0.018(6) -0.031(6)
O1 0.056(4) 0.058(4) 0.061(5) -0.020(3) -0.022(4) 0.013(3)
O2 0.073(5) 0.068(4) 0.060(5) -0.031(3) -0.019(4) 0.013(3)
O3 0.053(4) 0.061(4) 0.048(4) -0.017(3) -0.015(3) 0.014(3)
O4 0.061(4) 0.042(3) 0.056(4) -0.013(3) -0.016(3) 0.008(3)
O5 0.084(6) 0.105(5) 0.049(4) -0.008(4) 0.034(4) -0.037(4)
O6 0.127(9) 0.334(14) 0.063(7) -0.025(8) 0.036(6) -0.152(9)
O7 0.073(5) 0.068(4) 0.035(4) -0.003(3) 0.012(3) -0.036(3)
O8 0.066(5) 0.109(5) 0.046(4) -0.011(4) 0.009(4) -0.057(4)
P1 0.0454(15) 0.0399(12) 0.0372(13) -0.0031(10) -0.0062(11) 0.0034(10)
P2 0.0475(16) 0.0363(12) 0.0424(15) -0.0049(10) 0.0018(12) 0.0010(10)
P3 0.0657(18) 0.0585(15) 0.0362(14) 0.0003(12) 0.0194(12) -0.0094(13)
P4 0.094(3) 0.216(4) 0.049(2) -0.011(2) 0.021(2) -0.099(3)
Pt1 0.0424(2) 0.03607(17) 0.03203(19) -0.00242(15) -0.00200(15) -0.00014(15)
Pt2 0.0514(3) 0.0664(2) 0.0345(2) 0.00253(17) 0.01048(18) -0.01700(18)

loop_
_atom_type_symbol
_atom_type_description
_atom_type_scat_dispersion_real
_atom_type_scat_dispersion_imag
_atom_type_scat_source
C C 0.0033 0.0016 'International Tables Vol C Tables 4.2.6.8 and 6.1.1.4'
H H 0 0 'International Tables Vol C Tables 4.2.6.8 and 6.1.1.4'
O O 0.0106 0.006 'International Tables Vol C Tables 4.2.6.8 and 6.1.1.4'
P P 0.1023 0.0942 'International Tables Vol C Tables 4.2.6.8 and 6.1.1.4'
Pt Pt -1.7033 8.3905 'International Tables Vol C Tables 4.2.6.8 and 6.1.1.4'

loop_
_geom_angle_atom_site_label_1
_geom_angle_atom_site_label_2
_geom_angle_atom_site_label_3
_geom_angle
C4 C1 C3 108.9(10)
C4 C1 C2 106.6(10)
C3 C1 C2 107.5(9)
C4 C1 P1 106.7(7)
C3 C1 P1 114.7(7)
C2 C1 P1 112.1(8)
C1 C2 H2A 109.5
C1 C2 H2B 109.5
H2A C2 H2B 109.5
C1 C2 H2C 109.5
H2A C2 H2C 109.5
H2B C2 H2C 109.5
C1 C3 H3A 109.5
C1 C3 H3B 109.5
H3A C3 H3B 109.5
C1 C3 H3C 109.5
H3A C3 H3C 109.5
H3B C3 H3C 109.5
C1 C4 H4A 109.5
C1 C4 H4B 109.5
H4A C4 H4B 109.5
C1 C4 H4C 109.5
H4A C4 H4C 109.5
H4B C4 H4C 109.5
C6 C5 C8 107.9(10)
C6 C5 C7 108.6(10)
C8 C5 C7 109.8(9)
C6 C5 P1 107.1(6)
C8 C5 P1 110.9(7)
C7 C5 P1 112.4(7)
C5 C6 H6A 109.5
C5 C6 H6B 109.5
H6A C6 H6B 109.5
C5 C6 H6C 109.5
H6A C6 H6C 109.5
H6B C6 H6C 109.5
C5 C7 H7A 109.5
C5 C7 H7B 109.5
H7A C7 H7B 109.5
C5 C7 H7C 109.5
H7A C7 H7C 109.5
H7B C7 H7C 109.5
C5 C8 H8A 109.5
C5 C8 H8B 109.5
H8A C8 H8B 109.5
C5 C8 H8C 109.5
H8A C8 H8C 109.5
H8B C8 H8C 109.5
C10 C9 C11 112.7(12)
C10 C9 C12 105.3(12)
C11 C9 C12 107.2(10)
C10 C9 P2 107.7(8)
C11 C9 P2 112.2(7)
C12 C9 P2 111.5(9)
C9 C10 H10A 109.5
C9 C10 H10B 109.5
H10A C10 H10B 109.5
C9 C10 H10C 109.5
H10A C10 H10C 109.5
H10B C10 H10C 109.5
C9 C11 H11A 109.5
C9 C11 H11B 109.5
H11A C11 H11B 109.5
C9 C11 H11C 109.5
H11A C11 H11C 109.5
H11B C11 H11C 109.5
C9 C12 H12A 109.5
C9 C12 H12B 109.5
H12A C12 H12B 109.5
C9 C12 H12C 109.5
H12A C12 H12C 109.5
H12B C12 H12C 109.5
C16 C13 C14 110.1(13)
C16 C13 C15 109.1(10)
C14 C13 C15 105.7(9)
C16 C13 P2 113.0(7)
C14 C13 P2 104.8(7)
C15 C13 P2 113.7(8)
C13 C14 H14A 109.5
C13 C14 H14B 109.5
H14A C14 H14B 109.5
C13 C14 H14C 109.5
H14A C14 H14C 109.5
H14B C14 H14C 109.5
C13 C15 H15A 109.5
C13 C15 H15B 109.5
H15A C15 H15B 109.5
C13 C15 H15C 109.5
H15A C15 H15C 109.5
H15B C15 H15C 109.5
C13 C16 H16A 109.5
C13 C16 H16B 109.5
H16A C16 H16B 109.5
C13 C16 H16C 109.5
H16A C16 H16C 109.5
H16B C16 H16C 109.5
O3 C17 O4 118.2(8)
O3 C17 C18 121.4(8)
O4 C17 C18 120.4(8)
O3 C17 Pt1 59.2(4)
O4 C17 Pt1 59.1(4)
C18 C17 Pt1 177.1(6)
C17 C18 H18A 109.5
C17 C18 H18B 109.5
H18A C18 H18B 109.5
C17 C18 H18C 109.5
H18A C18 H18C 109.5
H18B C18 H18C 109.5
C20 C19 C22 110.1(10)
C20 C19 C21 106.4(10)
C22 C19 C21 106.4(11)
C20 C19 P3 112.5(9)
C22 C19 P3 114.1(7)
C21 C19 P3 106.8(8)
C19 C20 H20A 109.5
C19 C20 H20B 109.5
H20A C20 H20B 109.5
C19 C20 H20C 109.5
H20A C20 H20C 109.5
H20B C20 H20C 109.5
C19 C21 H21A 109.5
C19 C21 H21B 109.5
H21A C21 H21B 109.5
C19 C21 H21C 109.5
H21A C21 H21C 109.5
H21B C21 H21C 109.5
C19 C22 H22A 109.5
C19 C22 H22B 109.5
H22A C22 H22B 109.5
C19 C22 H22C 109.5
H22A C22 H22C 109.5
H22B C22 H22C 109.5
C25 C23 C26 107.6(13)
C25 C23 C24 107.3(13)
C26 C23 C24 108.2(11)
C25 C23 P3 108.1(10)
C26 C23 P3 113.6(8)
C24 C23 P3 111.7(9)
C23 C24 H24A 109.5
C23 C24 H24B 109.5
H24A C24 H24B 109.5
C23 C24 H24C 109.5
H24A C24 H24C 109.5
H24B C24 H24C 109.5
C23 C25 H25A 109.5
C23 C25 H25B 109.5
H25A C25 H25B 109.5
C23 C25 H25C 109.5
H25A C25 H25C 109.5
H25B C25 H25C 109.5
C23 C26 H26A 109.5
C23 C26 H26B 109.5
H26A C26 H26B 109.5
C23 C26 H26C 109.5
H26A C26 H26C 109.5
H26B C26 H26C 109.5
C29 C27 C30 114(3)
C29 C27 C28 106(3)
C30 C27 C28 106.3(18)
C29 C27 P4 106.1(18)
C30 C27 P4 114.4(18)
C28 C27 P4 110.1(19)
C27 C28 H28A 109.5
C27 C28 H28B 109.5
H28A C28 H28B 109.5
C27 C28 H28C 109.5
H28A C28 H28C 109.5
H28B C28 H28C 109.5
C27 C29 H29A 109.5
C27 C29 H29B 109.5
H29A C29 H29B 109.5
C27 C29 H29C 109.5
H29A C29 H29C 109.5
H29B C29 H29C 109.5
C27 C30 H30A 109.5
C27 C30 H30B 109.5
H30A C30 H30B 109.5
C27 C30 H30C 109.5
H30A C30 H30C 109.5
H30B C30 H30C 109.5
C33 C31 C34 115(3)
C33 C31 C32 112(2)
C34 C31 C32 109.5(14)
C33 C31 P4 102.0(12)
C34 C31 P4 113.2(14)
C32 C31 P4 105.2(19)
C31 C32 H32A 109.5
C31 C32 H32B 109.5
H32A C32 H32B 109.5
C31 C32 H32C 109.5
H32A C32 H32C 109.5
H32B C32 H32C 109.5
C31 C33 H33A 109.5
C31 C33 H33B 109.5
H33A C33 H33B 109.5
C31 C33 H33C 109.5
H33A C33 H33C 109.5
H33B C33 H33C 109.5
C31 C34 H34A 109.5
C31 C34 H34B 109.5
H34A C34 H34B 109.5
C31 C34 H34C 109.5
H34A C34 H34C 109.5
H34B C34 H34C 109.5
O8 C35 O7 118.9(8)
O8 C35 C36 120.3(8)
O7 C35 C36 120.8(8)
O8 C35 Pt2 59.7(5)
O7 C35 Pt2 59.2(4)
C36 C35 Pt2 178.4(7)
C35 C36 H36A 109.5
C35 C36 H36B 109.5
H36A C36 H36B 109.5
C35 C36 H36C 109.5
H36A C36 H36C 109.5
H36B C36 H36C 109.5
P1 O1 H1 109.5
C17 O3 Pt1 91.0(5)
C17 O4 Pt1 90.7(5)
P3 O5 H5 109.5
C35 O7 Pt2 90.6(5)
C35 O8 Pt2 90.6(5)
O1 P1 C1 104.7(4)
O1 P1 C5 106.0(4)
C1 P1 C5 111.9(4)
O1 P1 Pt1 117.0(2)
C1 P1 Pt1 108.6(3)
C5 P1 Pt1 108.7(3)
O2 P2 C13 106.2(5)
O2 P2 C9 104.0(5)
C13 P2 C9 111.1(4)
O2 P2 Pt1 116.8(2)
C13 P2 Pt1 109.5(3)
C9 P2 Pt1 109.2(3)
O5 P3 C19 105.3(5)
O5 P3 C23 104.3(5)
C19 P3 C23 111.8(6)
O5 P3 Pt2 116.9(3)
C19 P3 Pt2 109.0(3)
C23 P3 Pt2 109.5(4)
O6 P4 C27 107.2(9)
O6 P4 C31 107.0(8)
C27 P4 C31 111.2(11)
O6 P4 Pt2 116.1(4)
C27 P4 Pt2 106.6(7)
C31 P4 Pt2 108.9(6)
O4 Pt1 O3 60.1(2)
O4 Pt1 P2 102.86(15)
O3 Pt1 P2 162.93(17)
O4 Pt1 P1 163.80(15)
O3 Pt1 P1 103.75(16)
P2 Pt1 P1 93.31(8)
O4 Pt1 C17 30.3(2)
O3 Pt1 C17 29.8(2)
P2 Pt1 C17 133.1(2)
P1 Pt1 C17 133.5(2)
O7 Pt2 O8 60.0(2)
O7 Pt2 P3 103.90(17)
O8 Pt2 P3 163.85(16)
O7 Pt2 P4 162.77(18)
O8 Pt2 P4 102.91(17)
P3 Pt2 P4 93.24(11)
O7 Pt2 C35 30.2(2)
O8 Pt2 C35 29.7(2)
P3 Pt2 C35 134.1(2)
P4 Pt2 C35 132.6(2)

loop_
_geom_bond_atom_site_label_1
_geom_bond_atom_site_label_2
_geom_bond_distance
C1 C4 1.515(13)
C1 C3 1.524(13)
C1 C2 1.553(13)
C1 P1 1.858(10)
C2 H2A 0.9600
C2 H2B 0.9600
C2 H2C 0.9600
C3 H3A 0.9600
C3 H3B 0.9600
C3 H3C 0.9600
C4 H4A 0.9600
C4 H4B 0.9600
C4 H4C 0.9600
C5 C6 1.510(13)
C5 C8 1.512(13)
C5 C7 1.519(13)
C5 P1 1.876(9)
C6 H6A 0.9600
C6 H6B 0.9600
C6 H6C 0.9600
C7 H7A 0.9600
C7 H7B 0.9600
C7 H7C 0.9600
C8 H8A 0.9600
C8 H8B 0.9600
C8 H8C 0.9600
C9 C10 1.473(15)
C9 C11 1.501(13)
C9 C12 1.515(16)
C9 P2 1.884(10)
C10 H10A 0.9600
C10 H10B 0.9600
C10 H10C 0.9600
C11 H11A 0.9600
C11 H11B 0.9600
C11 H11C 0.9600
C12 H12A 0.9600
C12 H12B 0.9600
C12 H12C 0.9600
C13 C16 1.477(16)
C13 C14 1.504(15)
C13 C15 1.512(13)
C13 P2 1.858(9)
C14 H14A 0.9600
C14 H14B 0.9600
C14 H14C 0.9600
C15 H15A 0.9600
C15 H15B 0.9600
C15 H15C 0.9600
C16 H16A 0.9600
C16 H16B 0.9600
C16 H16C 0.9600
C17 O3 1.256(9)
C17 O4 1.275(9)
C17 C18 1.485(11)
C17 Pt1 2.527(8)
C18 H18A 0.9600
C18 H18B 0.9600
C18 H18C 0.9600
C19 C20 1.509(14)
C19 C22 1.515(13)
C19 C21 1.546(15)
C19 P3 1.842(11)
C20 H20A 0.9600
C20 H20B 0.9600
C20 H20C 0.9600
C21 H21A 0.9600
C21 H21B 0.9600
C21 H21C 0.9600
C22 H22A 0.9600
C22 H22B 0.9600
C22 H22C 0.9600
C23 C25 1.480(19)
C23 C26 1.540(16)
C23 C24 1.546(16)
C23 P3 1.855(11)
C24 H24A 0.9600
C24 H24B 0.9600
C24 H24C 0.9600
C25 H25A 0.9600
C25 H25B 0.9600
C25 H25C 0.9600
C26 H26A 0.9600
C26 H26B 0.9600
C26 H26C 0.9600
C27 C29 1.42(4)
C27 C30 1.49(3)
C27 C28 1.56(3)
C27 P4 1.87(2)
C28 H28A 0.9600
C28 H28B 0.9600
C28 H28C 0.9600
C29 H29A 0.9600
C29 H29B 0.9600
C29 H29C 0.9600
C30 H30A 0.9600
C30 H30B 0.9600
C30 H30C 0.9600
C31 C33 1.42(3)
C31 C34 1.44(2)
C31 C32 1.58(2)
C31 P4 1.89(2)
C32 H32A 0.9600
C32 H32B 0.9600
C32 H32C 0.9600
C33 H33A 0.9600
C33 H33B 0.9600
C33 H33C 0.9600
C34 H34A 0.9600
C34 H34B 0.9600
C34 H34C 0.9600
C35 O8 1.249(9)
C35 O7 1.267(10)
C35 C36 1.506(11)
C35 Pt2 2.517(9)
C36 H36A 0.9600
C36 H36B 0.9600
C36 H36C 0.9600
O1 P1 1.543(6)
O1 H1 0.8200
O2 P2 1.539(6)
O3 Pt1 2.171(5)
O4 Pt1 2.168(5)
O5 P3 1.545(6)
O5 H5 0.8200
O6 P4 1.530(8)
O7 Pt2 2.162(5)
O8 Pt2 2.173(6)
P1 Pt1 2.241(2)
P2 Pt1 2.237(2)
P3 Pt2 2.235(2)
P4 Pt2 2.236(3)
